data_7201129
loop_
_publ_author_name
'Li, Zhao-Yang'
'Wang, Ning'
'Dai, Jing-Wei'
'Yue, Shan-Tang'
'Liu, Ying-Liang'

_publ_section_title
;
 A series of novel 2D heterometallic 3d--4f heptanuclear complexes
 based on the linkages of Ln2(ina)6 chains and [Cu(CN)] chains
;
_journal_issue 9
_journal_name_full CrystEngComm
_journal_page_first 2003
_journal_paper_doi 10.1039/b905398k
_journal_volume 11
_journal_year 2009
_chemical_formula_moiety 'C83 H64 Cu10 Gd4 N23 O32'
_chemical_formula_sum 'C83 H64 Cu10 Gd4 N23 O32'
_chemical_formula_weight 3160.08
_chemical_name_systematic
;
?
;
_space_group_IT_number 15
_symmetry_cell_setting monoclinic
_symmetry_space_group_name_Hall '-C 2yc'
_symmetry_space_group_name_H-M 'C 1 2/c 1'
_atom_sites_solution_hydrogens geom
_atom_sites_solution_primary direct
_atom_sites_solution_secondary difmap
_audit_creation_method SHELXL-97
_cell_angle_alpha 90.00
_cell_angle_beta 120.8860(10)
_cell_angle_gamma 90.00
_cell_formula_units_Z 4
_cell_length_a 39.0134(19)
_cell_length_b 9.6043(5)
_cell_length_c 30.5304(15)
_cell_measurement_reflns_used 6334
_cell_measurement_temperature 293(2)
_cell_measurement_theta_max 27.63
_cell_measurement_theta_min 2.42
_cell_volume 9817.4(9)
_computing_cell_refinement 'SAINT (Bruker, 2004)'
_computing_data_collection 'APEX-II (Bruker, 2004)'
_computing_data_reduction 'Apex2 (Bruker, 2004)'
_computing_molecular_graphics 'SHELXTL-XP (Bruker, 2004)'
_computing_publication_material SHELXL-97
_computing_structure_refinement 'SHELXL-97 (Sheldrick, 1997)'
_computing_structure_solution 'SHELXS-97 (Sheldrick, 1990)'
_diffrn_ambient_temperature 293(2)
_diffrn_measured_fraction_theta_full 0.999
_diffrn_measured_fraction_theta_max 0.999
_diffrn_measurement_device_type 'Bruker APEX-II area-detector diffractometer'
_diffrn_measurement_method '\f and \w scan'
_diffrn_radiation_monochromator graphite
_diffrn_radiation_source 'fine-focus sealed tube'
_diffrn_radiation_type MoK\a
_diffrn_radiation_wavelength 0.71073
_diffrn_reflns_av_R_equivalents 0.0351
_diffrn_reflns_av_sigmaI/netI 0.0407
_diffrn_reflns_limit_h_max 46
_diffrn_reflns_limit_h_min -21
_diffrn_reflns_limit_k_max 11
_diffrn_reflns_limit_k_min -11
_diffrn_reflns_limit_l_max 33
_diffrn_reflns_limit_l_min -36
_diffrn_reflns_number 24354
_diffrn_reflns_theta_full 25.00
_diffrn_reflns_theta_max 25.00
_diffrn_reflns_theta_min 2.11
_exptl_absorpt_coefficient_mu 4.868
_exptl_absorpt_correction_T_max 0.1564
_exptl_absorpt_correction_T_min 0.0724
_exptl_absorpt_correction_type multi-scan
_exptl_absorpt_process_details SADABS
_exptl_crystal_colour yellow
_exptl_crystal_density_diffrn 2.138
_exptl_crystal_density_method 'not measured'
_exptl_crystal_description block
_exptl_crystal_F_000 6100.0
_exptl_crystal_size_max 0.30
_exptl_crystal_size_mid 0.20
_exptl_crystal_size_min 0.16
_refine_diff_density_max 1.151
_refine_diff_density_min -1.042
_refine_diff_density_rms 0.124
_refine_ls_extinction_method none
_refine_ls_goodness_of_fit_ref 1.031
_refine_ls_hydrogen_treatment constr
_refine_ls_matrix_type full
_refine_ls_number_parameters 685
_refine_ls_number_reflns 8633
_refine_ls_number_restraints 192
_refine_ls_restrained_S_all 1.041
_refine_ls_R_factor_all 0.0471
_refine_ls_R_factor_gt 0.0348
_refine_ls_shift/su_max 0.003
_refine_ls_shift/su_mean 0.000
_refine_ls_structure_factor_coef Fsqd
_refine_ls_weighting_details 'calc w=1/[\s^2^(Fo^2^)+(0.0308P)^2^+55.6824P] where P=(Fo^2^+2Fc^2^)/3'
_refine_ls_weighting_scheme calc
_refine_ls_wR_factor_gt 0.0763
_refine_ls_wR_factor_ref 0.0821
_reflns_number_gt 6953
_reflns_number_total 8633
_reflns_threshold_expression >2sigma(I)
_cod_data_source_file b905398k.txt
_cod_data_source_block 4
_cod_original_cell_volume 9817.4(8)
_cod_original_sg_symbol_H-M 'C 2/c'
_cod_database_code 7201129

loop_
_symmetry_equiv_pos_as_xyz
'x, y, z'
'-x, y, -z+1/2'
'x+1/2, y+1/2, z'
'-x+1/2, y+1/2, -z+1/2'
'-x, -y, -z'
'x, -y, z-1/2'
'-x+1/2, -y+1/2, -z'
'x+1/2, -y+1/2, z-1/2'

loop_
_atom_site_label
_atom_site_type_symbol
_atom_site_fract_x
_atom_site_fract_y
_atom_site_fract_z
_atom_site_U_iso_or_equiv
_atom_site_adp_type
_atom_site_occupancy
_atom_site_symmetry_multiplicity
_atom_site_calc_flag
_atom_site_refinement_flags
_atom_site_disorder_assembly
_atom_site_disorder_group
C1 C 0.40058(18) 1.5314(6) 1.3697(2) 0.0323(14) Uani 1 1 d . . .
C2 C 0.40961(17) 1.0303(6) 1.3785(2) 0.0329(14) Uani 1 1 d . . .
C3 C 0.33331(17) 0.6205(6) 1.2413(2) 0.0308(9) Uani 1 1 d U . .
H4 H 0.3462 0.5361 1.2547 0.037 Uiso 1 1 calc R . .
C4 C 0.30211(16) 0.6236(6) 1.1914(2) 0.0294(8) Uani 1 1 d U . .
H3 H 0.2938 0.5423 1.1721 0.035 Uiso 1 1 calc R . .
C5 C 0.28338(17) 0.7487(5) 1.1703(2) 0.0282(7) Uani 1 1 d U . .
C6 C 0.29683(17) 0.8651(6) 1.2002(2) 0.0311(8) Uani 1 1 d U . .
H6 H 0.2854 0.9515 1.1871 0.037 Uiso 1 1 calc R . .
C7 C 0.32778(17) 0.8525(6) 1.2504(2) 0.0328(10) Uani 1 1 d U . .
H5 H 0.3363 0.9323 1.2705 0.039 Uiso 1 1 calc R . .
C8 C 0.24856(17) 0.7551(5) 1.1159(2) 0.0268(9) Uani 1 1 d U . .
C9 C 0.22465(18) 0.2380(6) 1.1416(2) 0.0320(9) Uani 1 1 d U . .
C10 C 0.24995(18) 0.2029(6) 1.1975(2) 0.0339(7) Uani 1 1 d U . .
C11 C 0.23810(18) 0.1054(6) 1.2193(2) 0.0358(8) Uani 1 1 d U . .
H10 H 0.2140 0.0590 1.1998 0.043 Uiso 1 1 calc R . .
C12 C 0.26242(18) 0.0758(6) 1.2711(2) 0.0370(10) Uani 1 1 d U . .
H9 H 0.2535 0.0113 1.2858 0.044 Uiso 1 1 calc R . .
C13 C 0.3096(2) 0.2275(6) 1.2783(2) 0.0400(10) Uani 1 1 d U . .
H8 H 0.3344 0.2690 1.2982 0.048 Uiso 1 1 calc R . .
C14 C 0.28689(18) 0.2643(6) 1.2276(2) 0.0369(9) Uani 1 1 d U . .
H11 H 0.2963 0.3296 1.2138 0.044 Uiso 1 1 calc R . .
C15 C 0.11328(18) 0.2270(6) 1.0293(3) 0.0396(10) Uani 1 1 d U . .
C16 C 0.06826(19) 0.2411(6) 1.0045(3) 0.0429(8) Uani 1 1 d U . .
C17 C 0.04423(18) 0.1272(7) 0.9917(3) 0.0453(9) Uani 1 1 d U . .
H16 H 0.0554 0.0392 1.0024 0.054 Uiso 1 1 calc R . .
C18 C 0.00310(19) 0.1428(7) 0.9628(3) 0.0467(11) Uani 1 1 d U . .
H19 H -0.0127 0.0635 0.9550 0.056 Uiso 1 1 calc R . .
C19 C 0.00853(19) 0.3746(7) 0.9630(3) 0.0507(11) Uani 1 1 d U . .
H18 H -0.0033 0.4622 0.9556 0.061 Uiso 1 1 calc R . .
C20 C 0.04995(19) 0.3673(7) 0.9919(3) 0.0483(10) Uani 1 1 d U . .
H17 H 0.0651 0.4485 1.0025 0.058 Uiso 1 1 calc R . .
C21 C 0.13766(18) 0.2486(6) 0.9436(2) 0.0336(9) Uani 1 1 d U . .
C22 C 0.10073(19) 0.2723(6) 0.8918(2) 0.0363(8) Uani 1 1 d U . .
C23 C 0.08048(18) 0.1618(6) 0.8603(2) 0.0386(9) Uani 1 1 d U . .
H22 H 0.0895 0.0713 0.8705 0.046 Uiso 1 1 calc R . .
C24 C 0.04671(19) 0.1865(7) 0.8136(2) 0.0405(10) Uani 1 1 d U . .
H23 H 0.0331 0.1112 0.7928 0.049 Uiso 1 1 calc R . .
C25 C 0.08677(18) 0.4061(6) 0.8743(2) 0.0390(9) Uani 1 1 d U . .
H25 H 0.1005 0.4831 0.8940 0.047 Uiso 1 1 calc R . .
C26 C 0.05241(19) 0.4234(7) 0.8276(2) 0.0415(10) Uani 1 1 d U . .
H24 H 0.0425 0.5128 0.8167 0.050 Uiso 1 1 calc R . .
C27 C 0.0093(2) 0.6857(7) 0.8863(3) 0.0523(12) Uani 1 1 d U . .
H29 H -0.0091 0.6134 0.8726 0.063 Uiso 1 1 calc R . .
C28 C 0.04846(19) 0.6549(7) 0.9221(3) 0.0490(10) Uani 1 1 d U . .
H28 H 0.0561 0.5636 0.9328 0.059 Uiso 1 1 calc R . .
C29 C 0.07617(19) 0.7611(6) 0.9420(3) 0.0438(9) Uani 1 1 d U . .
C30 C 0.11948(18) 0.7289(6) 0.9789(2) 0.0396(10) Uani 1 1 d U . .
C31 C 0.06348(19) 0.8896(6) 0.9230(2) 0.0467(10) Uani 1 1 d U . .
H31 H 0.0815 0.9632 0.9338 0.056 Uiso 1 1 calc R . .
C32 C 0.02412(19) 0.9119(7) 0.8878(3) 0.0486(12) Uani 1 1 d U . .
H30 H 0.0164 1.0018 0.8752 0.058 Uiso 1 1 calc R . .
C33 C -0.1561(3) 0.7829(8) 0.6105(3) 0.058(2) Uani 1 1 d U . .
C34 C -0.07176(17) 0.5354(6) 0.7744(2) 0.0269(12) Uani 1 1 d U . .
C35 C -0.14295(17) 0.1812(6) 0.6766(2) 0.0320(9) Uani 1 1 d U . .
H35 H -0.1275 0.1050 0.6949 0.038 Uiso 1 1 calc R . .
C36 C -0.17824(16) 0.1574(6) 0.6321(2) 0.0306(8) Uani 1 1 d U . .
H36 H -0.1857 0.0670 0.6199 0.037 Uiso 1 1 calc R . .
C37 C -0.20274(17) 0.2687(6) 0.6052(2) 0.0296(7) Uani 1 1 d U . .
C38 C -0.18845(16) 0.4003(6) 0.6229(2) 0.0321(8) Uani 1 1 d U . .
H37 H -0.2033 0.4779 0.6049 0.038 Uiso 1 1 calc R . .
C39 C -0.15206(16) 0.4172(6) 0.6674(2) 0.0335(10) Uani 1 1 d U . .
H34 H -0.1428 0.5070 0.6785 0.040 Uiso 1 1 calc R . .
C40 C -0.24423(17) 0.2444(6) 0.5620(2) 0.0288(9) Uani 1 1 d U . .
C41 C -0.06278(17) 1.1586(6) 0.7879(2) 0.0302(14) Uani 1 1 d . . .
C42 C -0.01712(18) 0.8122(7) 0.7385(2) 0.0548(18) Uani 0.50 1 d P . .
Cu1 Cu 0.39138(2) 0.72126(7) 1.35020(3) 0.03515(19) Uani 1 1 d . . .
Cu2 Cu 0.42288(2) 1.22213(7) 1.39142(3) 0.0388(2) Uani 1 1 d . . .
Cu3 Cu -0.07276(3) 0.79413(10) 0.70420(4) 0.0623(3) Uani 1 1 d . . .
Cu4 Cu -0.07740(2) 0.34189(7) 0.76778(3) 0.0387(2) Uani 1 1 d . . .
Cu5 Cu -0.05672(2) 0.84196(7) 0.80084(3) 0.0369(2) Uani 1 1 d . . .
Gd1 Gd 0.186149(8) 0.47275(3) 1.045999(9) 0.02120(8) Uani 1 1 d . . .
Gd2 Gd 0.184174(8) 0.00864(3) 1.038549(10) 0.02324(8) Uani 1 1 d . . .
N1 N 0.40619(15) 1.4142(6) 1.3791(2) 0.0431(14) Uani 1 1 d . . .
N2 N 0.40319(16) 0.9142(6) 1.37049(19) 0.0437(14) Uani 1 1 d . . .
N3 N 0.34601(15) 0.7327(5) 1.27143(18) 0.0327(12) Uani 1 1 d . . .
N4 N 0.29740(17) 0.1349(6) 1.30010(19) 0.0452(14) Uani 1 1 d . . .
N5 N -0.01504(15) 0.2645(5) 0.9456(2) 0.0468(16) Uani 1 1 d . . .
N6 N 0.03280(15) 0.3147(6) 0.79721(19) 0.0427(14) Uani 1 1 d . . .
N7 N -0.06988(17) 0.6540(6) 0.7782(2) 0.0558(17) Uani 1 1 d . . .
N8 N -0.12961(14) 0.3096(5) 0.69518(18) 0.0337(12) Uani 1 1 d . . .
N9 N -0.06096(16) 1.0411(7) 0.7916(2) 0.0509(16) Uani 1 1 d . . .
N10 N -0.1252(2) 0.7888(8) 0.6463(3) 0.086(2) Uani 1 1 d . . .
N11 N -0.00322(15) 0.8162(5) 0.8707(2) 0.0442(15) Uani 1 1 d . . .
N13 N -0.01712(18) 0.8122(7) 0.7385(2) 0.0548(18) Uani 0.50 1 d P . .
O1 O 0.23157(12) 0.6440(4) 1.09592(15) 0.0391(11) Uani 1 1 d . . .
O2 O 0.23909(11) 0.8710(4) 1.09492(14) 0.0349(10) Uani 1 1 d . . .
O3 O 0.22408(12) 0.3607(4) 1.12850(14) 0.0391(11) Uani 1 1 d . . .
O4 O 0.20675(14) 0.1399(4) 1.11251(15) 0.0497(13) Uani 1 1 d . . .
O5 O 0.12571(12) 0.1051(4) 1.03310(16) 0.0396(11) Uani 1 1 d . . .
O6 O 0.13363(11) 0.3346(4) 1.04298(16) 0.0370(10) Uani 1 1 d . . .
O7 O 0.12780(11) 0.6056(4) 0.99326(15) 0.0363(10) Uani 1 1 d . . .
O8 O 0.14425(12) 0.8262(4) 0.99225(16) 0.0386(11) Uani 1 1 d . . .
O9 O 0.14557(12) 0.1256(4) 0.95775(15) 0.0433(12) Uani 1 1 d . . .
O10 O 0.15614(12) 0.3536(4) 0.96786(14) 0.0414(11) Uani 1 1 d . . .
O11 O -0.26614(12) 0.3478(4) 0.54230(16) 0.0443(12) Uani 1 1 d . . .
O12 O -0.25549(11) 0.1210(4) 0.55005(15) 0.0371(10) Uani 1 1 d . . .
O1W O 0.20877(12) -0.0834(4) 0.98288(15) 0.0410(11) Uani 1 1 d . . .
H1W H 0.1940 -0.1208 0.9581 0.061 Uiso 1 1 d R . .
H2W H 0.2303 -0.0341 0.9877 0.061 Uiso 1 1 d R . .
O2W O 0.16538(14) -0.1200(4) 1.09504(17) 0.0495(12) Uani 1 1 d . . .
H4W H 0.1602 -0.2143 1.0915 0.074 Uiso 1 1 d R . .
H3W H 0.1393 -0.0858 1.0792 0.074 Uiso 1 1 d R . .
O3W O 0.20229(12) 0.6052(4) 0.98878(15) 0.0407(11) Uani 1 1 d . . .
H6W H 0.2110 0.7083 0.9982 0.061 Uiso 1 1 d R . .
H5W H 0.1908 0.6458 0.9594 0.061 Uiso 1 1 d R . .
O4W O 0.16173(12) 0.5809(4) 1.09887(14) 0.0342(10) Uani 1 1 d . . .
H8W H 0.1734 0.6027 1.1314 0.051 Uiso 1 1 d R . .
H7W H 0.1452 0.5235 1.0975 0.051 Uiso 1 1 d R . .

loop_
_atom_site_aniso_label
_atom_site_aniso_U_11
_atom_site_aniso_U_22
_atom_site_aniso_U_33
_atom_site_aniso_U_23
_atom_site_aniso_U_13
_atom_site_aniso_U_12
C1 0.031(3) 0.025(3) 0.032(3) 0.000(2) 0.010(3) 0.003(3)
C2 0.025(3) 0.027(3) 0.038(3) -0.005(3) 0.010(3) -0.005(3)
C3 0.0304(17) 0.0209(15) 0.0272(16) 0.0000(14) 0.0048(14) 0.0024(14)
C4 0.0294(15) 0.0207(14) 0.0265(14) -0.0004(12) 0.0059(13) 0.0016(12)
C5 0.0281(14) 0.0209(13) 0.0261(14) -0.0003(11) 0.0071(12) 0.0007(11)
C6 0.0306(15) 0.0217(14) 0.0276(15) -0.0008(12) 0.0054(13) 0.0006(12)
C7 0.0322(17) 0.0224(16) 0.0286(16) -0.0018(14) 0.0047(14) 0.0007(14)
C8 0.0268(16) 0.0206(15) 0.0255(16) -0.0002(13) 0.0081(14) 0.0002(13)
C9 0.0315(17) 0.0336(17) 0.0268(16) 0.0032(14) 0.0119(14) 0.0008(14)
C10 0.0329(15) 0.0348(15) 0.0281(15) 0.0043(12) 0.0114(13) 0.0001(12)
C11 0.0341(16) 0.0369(16) 0.0304(16) 0.0060(13) 0.0122(13) -0.0003(13)
C12 0.0353(18) 0.0384(18) 0.0316(17) 0.0073(15) 0.0130(15) -0.0001(15)
C13 0.0368(18) 0.0373(18) 0.0307(17) 0.0054(15) 0.0063(15) -0.0025(15)
C14 0.0350(16) 0.0359(16) 0.0292(16) 0.0054(13) 0.0088(14) -0.0020(14)
C15 0.0258(17) 0.0320(17) 0.053(2) 0.0069(16) 0.0151(16) -0.0018(15)
C16 0.0273(15) 0.0330(15) 0.0565(19) 0.0068(14) 0.0129(14) -0.0018(13)
C17 0.0281(16) 0.0337(16) 0.059(2) 0.0077(15) 0.0113(15) -0.0024(14)
C18 0.0284(18) 0.0343(18) 0.060(2) 0.0077(17) 0.0106(17) -0.0030(16)
C19 0.0316(18) 0.0353(18) 0.062(2) 0.0068(17) 0.0076(17) -0.0010(16)
C20 0.0303(16) 0.0344(16) 0.060(2) 0.0067(15) 0.0091(15) -0.0016(14)
C21 0.0321(18) 0.0347(17) 0.0250(16) -0.0002(14) 0.0081(14) -0.0009(15)
C22 0.0338(16) 0.0353(15) 0.0267(15) -0.0001(12) 0.0061(13) -0.0010(13)
C23 0.0352(17) 0.0363(16) 0.0278(15) -0.0008(13) 0.0043(13) -0.0020(14)
C24 0.0365(19) 0.0376(18) 0.0284(17) -0.0017(15) 0.0030(15) -0.0029(16)
C25 0.0356(17) 0.0357(16) 0.0290(15) 0.0004(13) 0.0045(14) 0.0001(14)
C26 0.0371(19) 0.0364(18) 0.0310(17) 0.0011(15) 0.0030(15) 0.0012(16)
C27 0.0353(19) 0.0353(18) 0.053(2) 0.0097(16) -0.0009(17) -0.0032(16)
C28 0.0336(17) 0.0331(16) 0.0509(18) 0.0092(14) 0.0006(15) -0.0024(14)
C29 0.0306(16) 0.0300(15) 0.0469(17) 0.0073(13) 0.0027(14) -0.0010(13)
C30 0.0283(18) 0.0281(17) 0.0440(19) 0.0062(15) 0.0052(16) -0.0003(15)
C31 0.0322(17) 0.0305(16) 0.0485(18) 0.0073(14) 0.0001(15) -0.0008(14)
C32 0.0333(19) 0.0311(18) 0.050(2) 0.0071(16) -0.0017(16) -0.0001(16)
C33 0.057(2) 0.059(2) 0.056(2) 0.0014(10) 0.0282(13) -0.0002(10)
C34 0.0267(15) 0.0239(15) 0.0274(15) -0.0003(9) 0.0119(10) -0.0003(10)
C35 0.0246(17) 0.0262(16) 0.0349(17) -0.0001(14) 0.0080(14) -0.0005(14)
C36 0.0236(15) 0.0260(14) 0.0342(15) -0.0002(12) 0.0090(13) -0.0003(12)
C37 0.0227(14) 0.0262(13) 0.0336(14) -0.0003(11) 0.0100(12) 0.0003(11)
C38 0.0241(15) 0.0264(14) 0.0357(15) -0.0003(13) 0.0082(13) 0.0011(12)
C39 0.0249(17) 0.0265(16) 0.0370(17) -0.0007(14) 0.0071(14) 0.0012(14)
C40 0.0224(16) 0.0266(16) 0.0327(16) -0.0008(14) 0.0106(14) 0.0007(14)
C41 0.036(4) 0.012(3) 0.026(3) 0.007(2) 0.004(3) 0.005(2)
C42 0.048(4) 0.068(4) 0.048(4) -0.003(3) 0.024(4) -0.002(3)
Cu1 0.0347(4) 0.0284(4) 0.0309(4) -0.0001(3) 0.0087(3) 0.0000(3)
Cu2 0.0295(4) 0.0278(4) 0.0492(5) -0.0031(3) 0.0130(4) -0.0015(3)
Cu3 0.0401(6) 0.0606(6) 0.0643(6) -0.0034(5) 0.0112(5) 0.0041(4)
Cu4 0.0366(5) 0.0223(4) 0.0423(5) 0.0005(3) 0.0096(4) -0.0009(3)
Cu5 0.0291(4) 0.0227(4) 0.0423(5) 0.0020(3) 0.0064(4) 0.0008(3)
Gd1 0.01723(14) 0.01668(13) 0.01841(14) 0.00054(10) 0.00104(11) -0.00043(10)
Gd2 0.01904(15) 0.01667(14) 0.02109(14) 0.00128(10) 0.00104(11) -0.00072(11)
N1 0.033(3) 0.046(4) 0.039(3) -0.004(3) 0.011(3) -0.001(3)
N2 0.041(3) 0.047(4) 0.033(3) 0.001(3) 0.012(3) -0.003(3)
N3 0.030(3) 0.029(3) 0.028(3) 0.003(2) 0.006(2) 0.000(2)
N4 0.052(4) 0.051(3) 0.028(3) 0.013(3) 0.018(3) 0.012(3)
N5 0.023(3) 0.033(3) 0.064(4) 0.007(3) 0.007(3) 0.001(2)
N6 0.032(3) 0.052(3) 0.026(3) 0.003(2) 0.002(2) 0.001(3)
N7 0.043(4) 0.056(4) 0.058(4) 0.000(3) 0.019(3) -0.001(3)
N8 0.025(3) 0.027(3) 0.034(3) -0.002(2) 0.005(2) -0.001(2)
N9 0.036(3) 0.060(4) 0.039(3) 0.001(3) 0.006(3) 0.004(3)
N10 0.083(6) 0.085(6) 0.094(6) 0.012(5) 0.049(5) -0.001(4)
N11 0.023(3) 0.035(3) 0.053(4) 0.017(3) 0.004(3) 0.006(2)
N13 0.048(4) 0.068(4) 0.048(4) -0.003(3) 0.024(4) -0.002(3)
O1 0.036(2) 0.028(2) 0.030(2) 0.0008(17) 0.0004(19) -0.0107(19)
O2 0.026(2) 0.027(2) 0.030(2) 0.0076(17) -0.0013(18) 0.0029(17)
O3 0.036(3) 0.036(2) 0.026(2) 0.0139(18) 0.0023(19) 0.0016(19)
O4 0.052(3) 0.042(3) 0.028(2) -0.015(2) 0.001(2) 0.000(2)
O5 0.027(2) 0.034(2) 0.049(3) -0.004(2) 0.013(2) -0.0003(19)
O6 0.025(2) 0.030(2) 0.044(3) 0.0043(18) 0.0087(19) -0.0056(18)
O7 0.024(2) 0.026(2) 0.039(2) 0.0078(18) 0.0026(19) 0.0018(17)
O8 0.027(2) 0.028(2) 0.042(3) -0.0055(18) 0.004(2) -0.0073(18)
O9 0.034(3) 0.042(3) 0.030(2) 0.0143(19) -0.0009(19) -0.003(2)
O10 0.033(2) 0.048(3) 0.023(2) -0.0154(19) -0.0005(19) -0.002(2)
O11 0.029(2) 0.041(3) 0.039(3) -0.006(2) 0.000(2) 0.017(2)
O12 0.027(2) 0.034(2) 0.039(2) 0.0005(19) 0.0081(19) -0.0062(18)
O1W 0.033(2) 0.050(3) 0.033(2) -0.008(2) 0.012(2) -0.006(2)
O2W 0.062(3) 0.034(2) 0.062(3) 0.013(2) 0.039(3) 0.007(2)
O3W 0.045(3) 0.037(2) 0.038(2) 0.014(2) 0.020(2) 0.002(2)
O4W 0.036(2) 0.036(2) 0.028(2) -0.0078(18) 0.0146(19) -0.0034(19)

loop_
_atom_type_symbol
_atom_type_description
_atom_type_scat_dispersion_real
_atom_type_scat_dispersion_imag
_atom_type_scat_source
C C 0.0033 0.0016 'International Tables Vol C Tables 4.2.6.8 and 6.1.1.4'
H H 0.0000 0.0000 'International Tables Vol C Tables 4.2.6.8 and 6.1.1.4'
N N 0.0061 0.0033 'International Tables Vol C Tables 4.2.6.8 and 6.1.1.4'
O O 0.0106 0.0060 'International Tables Vol C Tables 4.2.6.8 and 6.1.1.4'
Cu Cu 0.3201 1.2651 'International Tables Vol C Tables 4.2.6.8 and 6.1.1.4'
Gd Gd -0.1653 3.9035 'International Tables Vol C Tables 4.2.6.8 and 6.1.1.4'

loop_
_geom_angle_atom_site_label_1
_geom_angle_atom_site_label_2
_geom_angle_atom_site_label_3
_geom_angle
_geom_angle_site_symmetry_1
_geom_angle_site_symmetry_3
_geom_angle_publ_flag
N1 C1 Cu1 176.1(6) . 1_565 ?
N2 C2 Cu2 176.7(6) . . ?
N3 C3 C4 123.3(5) . . ?
N3 C3 H4 118.4 . . ?
C4 C3 H4 118.4 . . ?
C3 C4 C5 119.3(5) . . ?
C3 C4 H3 120.3 . . ?
C5 C4 H3 120.3 . . ?
C6 C5 C4 118.0(5) . . ?
C6 C5 C8 121.4(5) . . ?
C4 C5 C8 120.6(5) . . ?
C5 C6 C7 119.0(5) . . ?
C5 C6 H6 120.5 . . ?
C7 C6 H6 120.5 . . ?
N3 C7 C6 123.8(5) . . ?
N3 C7 H5 118.1 . . ?
C6 C7 H5 118.1 . . ?
O1 C8 O2 125.2(5) . . ?
O1 C8 C5 117.2(5) . . ?
O2 C8 C5 117.6(5) . . ?
O4 C9 O3 125.6(6) . . ?
O4 C9 C10 116.3(5) . . ?
O3 C9 C10 118.0(5) . . ?
C11 C10 C14 117.9(6) . . ?
C11 C10 C9 121.3(5) . . ?
C14 C10 C9 120.8(6) . . ?
C10 C11 C12 119.5(6) . . ?
C10 C11 H10 120.3 . . ?
C12 C11 H10 120.3 . . ?
N4 C12 C11 122.9(6) . . ?
N4 C12 H9 118.5 . . ?
C11 C12 H9 118.5 . . ?
N4 C13 C14 122.9(6) . . ?
N4 C13 H8 118.5 . . ?
C14 C13 H8 118.5 . . ?
C13 C14 C10 119.2(6) . . ?
C13 C14 H11 120.4 . . ?
C10 C14 H11 120.4 . . ?
O6 C15 O5 126.9(6) . . ?
O6 C15 C16 118.1(5) . . ?
O5 C15 C16 115.1(5) . . ?
C20 C16 C17 116.8(6) . . ?
C20 C16 C15 121.7(6) . . ?
C17 C16 C15 121.4(6) . . ?
C16 C17 C18 119.9(6) . . ?
C16 C17 H16 120.1 . . ?
C18 C17 H16 120.1 . . ?
N5 C18 C17 123.7(6) . . ?
N5 C18 H19 118.2 . . ?
C17 C18 H19 118.2 . . ?
N5 C19 C20 123.9(6) . . ?
N5 C19 H18 118.1 . . ?
C20 C19 H18 118.1 . . ?
C16 C20 C19 119.7(6) . . ?
C16 C20 H17 120.1 . . ?
C19 C20 H17 120.1 . . ?
O10 C21 O9 127.0(5) . . ?
O10 C21 C22 116.9(5) . . ?
O9 C21 C22 116.1(5) . . ?
C23 C22 C25 118.3(5) . . ?
C23 C22 C21 120.7(5) . . ?
C25 C22 C21 121.0(5) . . ?
C22 C23 C24 119.4(6) . . ?
C22 C23 H22 120.3 . . ?
C24 C23 H22 120.3 . . ?
N6 C24 C23 122.4(6) . . ?
N6 C24 H23 118.8 . . ?
C23 C24 H23 118.8 . . ?
C26 C25 C22 119.3(6) . . ?
C26 C25 H25 120.3 . . ?
C22 C25 H25 120.3 . . ?
N6 C26 C25 121.8(6) . . ?
N6 C26 H24 119.1 . . ?
C25 C26 H24 119.1 . . ?
N11 C27 C28 122.3(6) . . ?
N11 C27 H29 118.8 . . ?
C28 C27 H29 118.8 . . ?
C27 C28 C29 119.3(6) . . ?
C27 C28 H28 120.4 . . ?
C29 C28 H28 120.4 . . ?
C31 C29 C28 117.2(6) . . ?
C31 C29 C30 122.3(6) . . ?
C28 C29 C30 120.1(5) . . ?
O7 C30 O8 125.2(6) . . ?
O7 C30 C29 116.6(5) . . ?
O8 C30 C29 118.2(5) . . ?
C29 C31 C32 120.0(6) . . ?
C29 C31 H31 120.0 . . ?
C32 C31 H31 120.0 . . ?
N11 C32 C31 124.5(6) . . ?
N11 C32 H30 117.8 . . ?
C31 C32 H30 117.8 . . ?
N7 C34 Cu4 177.1(6) . . ?
N8 C35 C36 123.1(5) . . ?
N8 C35 H35 118.5 . . ?
C36 C35 H35 118.5 . . ?
C35 C36 C37 119.7(5) . . ?
C35 C36 H36 120.2 . . ?
C37 C36 H36 120.2 . . ?
C38 C37 C36 117.3(5) . . ?
C38 C37 C40 121.9(5) . . ?
C36 C37 C40 120.6(5) . . ?
C37 C38 C39 120.0(5) . . ?
C37 C38 H37 120.0 . . ?
C39 C38 H37 120.0 . . ?
N8 C39 C38 122.7(5) . . ?
N8 C39 H34 118.6 . . ?
C38 C39 H34 118.6 . . ?
O11 C40 O12 124.3(5) . . ?
O11 C40 C37 117.8(5) . . ?
O12 C40 C37 117.7(5) . . ?
N9 C41 Cu4 166.3(5) . 1_565 ?
N13 C42 C42 0.0(10) 2_556 2_556 ?
N13 C42 Cu3 174.0(5) 2_556 . ?
C42 C42 Cu3 174.0(5) 2_556 . ?
C1 Cu1 N2 147.8(2) 1_545 . ?
C1 Cu1 N3 108.5(2) 1_545 . ?
N2 Cu1 N3 103.6(2) . . ?
C2 Cu2 N1 149.2(2) . . ?
C2 Cu2 N5 107.5(2) . 8_566 ?
N1 Cu2 N5 103.3(2) . 8_566 ?
C42 Cu3 N10 155.5(3) . . ?
C42 Cu3 Cu5 79.7(2) . . ?
N10 Cu3 Cu5 123.5(3) . . ?
C41 Cu4 C34 155.3(2) 1_545 . ?
C41 Cu4 N8 100.0(2) 1_545 . ?
C34 Cu4 N8 104.7(2) . . ?
N7 Cu5 N9 154.0(2) . . ?
N7 Cu5 N11 101.5(2) . . ?
N9 Cu5 N11 103.4(2) . . ?
N7 Cu5 Cu3 65.0(2) . . ?
N9 Cu5 Cu3 93.12(18) . . ?
N11 Cu5 Cu3 129.63(18) . . ?
O1 Gd1 O10 145.79(16) . . ?
O1 Gd1 O7 101.98(14) . . ?
O10 Gd1 O7 76.60(14) . . ?
O1 Gd1 O12 81.22(15) . 8_556 ?
O10 Gd1 O12 80.44(14) . 8_556 ?
O7 Gd1 O12 142.48(15) . 8_556 ?
O1 Gd1 O6 139.86(16) . . ?
O10 Gd1 O6 73.80(16) . . ?
O7 Gd1 O6 76.64(14) . . ?
O12 Gd1 O6 124.35(14) 8_556 . ?
O1 Gd1 O3 77.24(14) . . ?
O10 Gd1 O3 124.08(15) . . ?
O7 Gd1 O3 143.62(16) . . ?
O12 Gd1 O3 73.84(15) 8_556 . ?
O6 Gd1 O3 81.27(14) . . ?
O1 Gd1 O4W 72.27(15) . . ?
O10 Gd1 O4W 134.99(14) . . ?
O7 Gd1 O4W 70.24(14) . . ?
O12 Gd1 O4W 142.77(13) 8_556 . ?
O6 Gd1 O4W 69.63(14) . . ?
O3 Gd1 O4W 75.13(14) . . ?
O1 Gd1 O3W 73.51(15) . . ?
O10 Gd1 O3W 73.11(15) . . ?
O7 Gd1 O3W 75.50(14) . . ?
O12 Gd1 O3W 69.61(14) 8_556 . ?
O6 Gd1 O3W 140.64(14) . . ?
O3 Gd1 O3W 135.83(14) . . ?
O4W Gd1 O3W 124.20(14) . . ?
O8 Gd2 O4 144.34(18) 1_545 . ?
O8 Gd2 O11 140.17(17) 1_545 8_556 ?
O4 Gd2 O11 75.00(17) . 8_556 ?
O8 Gd2 O2 95.59(14) 1_545 1_545 ?
O4 Gd2 O2 81.11(15) . 1_545 ?
O11 Gd2 O2 82.78(14) 8_556 1_545 ?
O8 Gd2 O5 86.05(15) 1_545 . ?
O4 Gd2 O5 74.32(15) . . ?
O11 Gd2 O5 120.93(15) 8_556 . ?
O2 Gd2 O5 138.52(15) 1_545 . ?
O8 Gd2 O9 81.66(14) 1_545 . ?
O4 Gd2 O9 117.84(16) . . ?
O11 Gd2 O9 80.88(14) 8_556 . ?
O2 Gd2 O9 150.31(16) 1_545 . ?
O5 Gd2 O9 71.03(16) . . ?
O8 Gd2 O1W 71.74(15) 1_545 . ?
O4 Gd2 O1W 139.79(16) . . ?
O11 Gd2 O1W 69.13(16) 8_556 . ?
O2 Gd2 O1W 77.01(14) 1_545 . ?
O5 Gd2 O1W 140.84(14) . . ?
O9 Gd2 O1W 74.06(15) . . ?
O8 Gd2 O2W 72.66(16) 1_545 . ?
O4 Gd2 O2W 72.53(17) . . ?
O11 Gd2 O2W 141.57(15) 8_556 . ?
O2 Gd2 O2W 72.46(15) 1_545 . ?
O5 Gd2 O2W 68.56(15) . . ?
O9 Gd2 O2W 132.98(15) . . ?
O1W Gd2 O2W 129.77(15) . . ?
C1 N1 Cu2 169.5(6) . . ?
C2 N2 Cu1 174.3(6) . . ?
C7 N3 C3 116.5(5) . . ?
C7 N3 Cu1 121.1(4) . . ?
C3 N3 Cu1 122.3(4) . . ?
C12 N4 C13 117.6(5) . . ?
C19 N5 C18 115.2(5) . . ?
C19 N5 Cu2 123.1(4) . 8_465 ?
C18 N5 Cu2 121.7(4) . 8_465 ?
C24 N6 C26 118.7(5) . . ?
C34 N7 Cu5 166.2(6) . . ?
C39 N8 C35 117.1(5) . . ?
C39 N8 Cu4 120.9(4) . . ?
C35 N8 Cu4 121.9(4) . . ?
C41 N9 Cu5 177.8(6) . . ?
C33 N10 Cu3 177.2(9) . . ?
C32 N11 C27 116.5(5) . . ?
C32 N11 Cu5 120.6(4) . . ?
C27 N11 Cu5 117.6(4) . . ?
C8 O1 Gd1 165.5(4) . . ?
C8 O2 Gd2 143.2(4) . 1_565 ?
C9 O3 Gd1 131.1(4) . . ?
C9 O4 Gd2 154.5(5) . . ?
C15 O5 Gd2 132.9(4) . . ?
C15 O6 Gd1 149.3(5) . . ?
C30 O7 Gd1 137.3(4) . . ?
C30 O8 Gd2 160.0(5) . 1_565 ?
C21 O9 Gd2 135.5(4) . . ?
C21 O10 Gd1 146.9(4) . . ?
C40 O11 Gd2 147.4(5) . 8_455 ?
C40 O12 Gd1 123.7(4) . 8_455 ?
Gd2 O1W H1W 118.7 . . ?
Gd2 O1W H2W 110.5 . . ?
H1W O1W H2W 124.7 . . ?
Gd2 O2W H4W 121.6 . . ?
Gd2 O2W H3W 95.4 . . ?
H4W O2W H3W 99.9 . . ?
Gd1 O3W H6W 117.3 . . ?
Gd1 O3W H5W 141.0 . . ?
H6W O3W H5W 77.1 . . ?
Gd1 O4W H8W 133.2 . . ?
Gd1 O4W H7W 103.7 . . ?
H8W O4W H7W 98.7 . . ?

loop_
_geom_bond_atom_site_label_1
_geom_bond_atom_site_label_2
_geom_bond_distance
_geom_bond_site_symmetry_2
_geom_bond_publ_flag
C1 N1 1.154(7) . ?
C1 Cu1 1.895(6) 1_565 ?
C2 N2 1.142(7) . ?
C2 Cu2 1.899(6) . ?
C3 N3 1.336(7) . ?
C3 C4 1.378(7) . ?
C3 H4 0.9300 . ?
C4 C5 1.381(7) . ?
C4 H3 0.9300 . ?
C5 C6 1.367(7) . ?
C5 C8 1.514(7) . ?
C6 C7 1.385(7) . ?
C6 H6 0.9300 . ?
C7 N3 1.332(7) . ?
C7 H5 0.9300 . ?
C8 O1 1.239(6) . ?
C8 O2 1.243(6) . ?
C9 O4 1.235(7) . ?
C9 O3 1.241(7) . ?
C9 C10 1.506(8) . ?
C10 C11 1.361(8) . ?
C10 C14 1.382(8) . ?
C11 C12 1.393(8) . ?
C11 H10 0.9300 . ?
C12 N4 1.315(8) . ?
C12 H9 0.9300 . ?
C13 N4 1.336(8) . ?
C13 C14 1.377(8) . ?
C13 H8 0.9300 . ?
C14 H11 0.9300 . ?
C15 O6 1.238(7) . ?
C15 O5 1.249(7) . ?
C15 C16 1.520(9) . ?
C16 C20 1.359(8) . ?
C16 C17 1.360(8) . ?
C17 C18 1.386(8) . ?
C17 H16 0.9300 . ?
C18 N5 1.327(8) . ?
C18 H19 0.9300 . ?
C19 N5 1.321(8) . ?
C19 C20 1.389(9) . ?
C19 H18 0.9300 . ?
C20 H17 0.9300 . ?
C21 O10 1.240(7) . ?
C21 O9 1.241(7) . ?
C21 C22 1.513(8) . ?
C22 C23 1.376(8) . ?
C22 C25 1.390(8) . ?
C23 C24 1.377(8) . ?
C23 H22 0.9300 . ?
C24 N6 1.335(8) . ?
C24 H23 0.9300 . ?
C25 C26 1.377(8) . ?
C25 H25 0.9300 . ?
C26 N6 1.344(8) . ?
C26 H24 0.9300 . ?
C27 N11 1.340(8) . ?
C27 C28 1.380(8) . ?
C27 H29 0.9300 . ?
C28 C29 1.380(8) . ?
C28 H28 0.9300 . ?
C29 C31 1.345(8) . ?
C29 C30 1.505(8) . ?
C30 O7 1.247(7) . ?
C30 O8 1.253(7) . ?
C31 C32 1.365(8) . ?
C31 H31 0.9300 . ?
C32 N11 1.298(8) . ?
C32 H30 0.9300 . ?
C33 N10 1.137(10) . ?
C34 N7 1.143(8) . ?
C34 Cu4 1.870(6) . ?
C35 N8 1.346(7) . ?
C35 C36 1.369(7) . ?
C35 H35 0.9300 . ?
C36 C37 1.388(7) . ?
C36 H36 0.9300 . ?
C37 C38 1.376(8) . ?
C37 C40 1.490(8) . ?
C38 C39 1.381(7) . ?
C38 H37 0.9300 . ?
C39 N8 1.338(7) . ?
C39 H34 0.9300 . ?
C40 O11 1.245(6) . ?
C40 O12 1.251(6) . ?
C41 N9 1.132(7) . ?
C41 Cu4 1.855(5) 1_565 ?
C42 N13 1.146(12) 2_556 ?
C42 C42 1.146(12) 2_556 ?
C42 Cu3 1.872(6) . ?
Cu1 C1 1.895(6) 1_545 ?
Cu1 N2 1.933(6) . ?
Cu1 N3 2.135(5) . ?
Cu2 N1 1.928(6) . ?
Cu2 N5 2.123(5) 8_566 ?
Cu3 N10 1.898(8) . ?
Cu3 Cu5 2.7225(14) . ?
Cu4 C41 1.855(5) 1_545 ?
Cu4 N8 2.127(5) . ?
Cu5 N7 1.907(6) . ?
Cu5 N9 1.928(6) . ?
Cu5 N11 2.097(5) . ?
Gd1 O1 2.323(4) . ?
Gd1 O10 2.346(4) . ?
Gd1 O7 2.375(4) . ?
Gd1 O12 2.392(4) 8_556 ?
Gd1 O6 2.403(4) . ?
Gd1 O3 2.422(4) . ?
Gd1 O4W 2.484(4) . ?
Gd1 O3W 2.489(4) . ?
Gd2 O8 2.288(4) 1_545 ?
Gd2 O4 2.329(4) . ?
Gd2 O11 2.333(4) 8_556 ?
Gd2 O2 2.348(3) 1_545 ?
Gd2 O5 2.387(4) . ?
Gd2 O9 2.409(4) . ?
Gd2 O1W 2.503(4) . ?
Gd2 O2W 2.518(4) . ?
N5 Cu2 2.123(5) 8_465 ?
O2 Gd2 2.348(3) 1_565 ?
O8 Gd2 2.288(4) 1_565 ?
O11 Gd2 2.333(4) 8_455 ?
O12 Gd1 2.392(4) 8_455 ?
O1W H1W 0.7649 . ?
O1W H2W 0.9083 . ?
O2W H4W 0.9214 . ?
O2W H3W 0.9334 . ?
O3W H6W 1.0389 . ?
O3W H5W 0.8638 . ?
O4W H8W 0.8802 . ?
O4W H7W 0.8333 . ?

loop_
_geom_hbond_atom_site_label_D
_geom_hbond_atom_site_label_H
_geom_hbond_atom_site_label_A
_geom_hbond_distance_DH
_geom_hbond_distance_HA
_geom_hbond_distance_DA
_geom_hbond_angle_DHA
_geom_hbond_site_symmetry_A
O1W H1W O8 0.76 2.68 2.813(6) 91.9 1_545
O1W H1W O3W 0.76 2.76 3.015(6) 102.4 1_545
O1W H2W O12 0.91 2.38 3.174(6) 145.5 2_556
O1W H2W O3W 0.91 2.44 3.122(6) 132.0 7_557
O2W H4W O4W 0.92 1.98 2.881(6) 166.3 1_545
O2W H3W O5 0.93 2.20 2.764(6) 117.8 .
O2W H3W N1 0.93 2.66 3.284(7) 124.6 4_537
O3W H6W O1W 1.04 2.05 3.015(6) 154.1 1_565
O4W H8W N4 0.88 1.82 2.697(6) 173.1 4_557
O4W H7W O6 0.83 2.34 2.791(5) 114.1 .
